data_7036763
loop_
_publ_author_name
'Kano, Naokazu'
'Yamamura, Masaki'
'Kawashima, Takayuki'

_publ_section_title
;
 2,2'-Disilylazobenzenes featuring double intramolecular nitrogensilicon
 coordination: a photoisomerizable fluorophore.
;
_journal_issue 37
_journal_name_full 'Dalton transactions (Cambridge, England : 2003)'
_journal_page_first 16256
_journal_page_last 16265
_journal_paper_doi 10.1039/c5dt02038g
_journal_volume 44
_journal_year 2015
_chemical_formula_moiety 'C18 H24 F2 N2 Si2'
_chemical_formula_sum 'C18 H24 F2 N2 Si2'
_chemical_formula_weight 362.57
_space_group_crystal_system orthorhombic
_space_group_IT_number 64
_space_group_name_Hall '-C 2ac 2'
_space_group_name_H-M_alt 'C m c e'
_atom_sites_solution_hydrogens geom
_audit_creation_method SHELXL-2013
_audit_update_record
;
2015-07-02 deposited with the CCDC.
2015-07-10 downloaded from the CCDC.
;
_cell_angle_alpha 90
_cell_angle_beta 90
_cell_angle_gamma 90
_cell_formula_units_Z 4
_cell_length_a 7.290(5)
_cell_length_b 16.889(12)
_cell_length_c 15.688(12)
_cell_measurement_reflns_used 2632
_cell_measurement_temperature 130(2)
_cell_measurement_theta_max 27.3871
_cell_measurement_theta_min 3.0434
_cell_volume 1932(2)
_computing_cell_refinement 'CrystalClear (Rigaku/MSC Inc., 2006)'
_computing_data_collection 'CrystalClear (Rigaku/MSC Inc., 2006)'
_computing_data_reduction 'CrystalClear (Rigaku/MSC Inc., 2006)'
_computing_molecular_graphics 'ORTEP-3 for Windows (Farrugia, 1997)'
_computing_publication_material 'Yadokari-XG 2009 (Wakita, Nemoto et al., 2009)'
_computing_structure_refinement 'SHELXL-2013 (Sheldrick, 2013)'
_computing_structure_solution 'SHELXS-97 (Sheldrick, 1997)'
_diffrn_ambient_temperature 130(2)
_diffrn_detector_area_resol_mean 14.5666
_diffrn_measured_fraction_theta_full 0.993
_diffrn_measured_fraction_theta_max 0.992
_diffrn_measurement_details
;
scan:
    Number of images: 600
               Slice: -70.0000 - 110.0000
         Image width: 0.3000
            Exp time: 10.0000
       Rotation axis: Omega
               Omega: 0.0000
                 Chi: 45.0000
                 Phi: 0.0000
                 XTD: 45.3361
              2theta: 19.6775
scan:
    Number of images: 600
               Slice: -70.0000 - 110.0000
         Image width: 0.3000
            Exp time: 10.0000
       Rotation axis: Omega
               Omega: 0.0000
                 Chi: 45.0000
                 Phi: 90.0000
                 XTD: 45.3361
              2theta: 19.6775

;
_diffrn_measurement_device
;
Mercury CCD (2x2 bin mode)
;
_diffrn_measurement_device_details
;
AFC8: Eulerian 3-circle
;
_diffrn_measurement_method dtprofit.ref
_diffrn_orient_matrix_type d*Trek
_diffrn_orient_matrix_UB_11 0.0115
_diffrn_orient_matrix_UB_12 -0.0041
_diffrn_orient_matrix_UB_13 -0.1366
_diffrn_orient_matrix_UB_21 0.0267
_diffrn_orient_matrix_UB_22 0.0528
_diffrn_orient_matrix_UB_23 0.0007
_diffrn_orient_matrix_UB_31 0.0566
_diffrn_orient_matrix_UB_32 -0.0287
_diffrn_orient_matrix_UB_33 0.0056
_diffrn_radiation_detector CCD
_diffrn_radiation_monochromator 'Graphite Monochromator'
_diffrn_radiation_source 'Sealed Tube'
_diffrn_radiation_type MoK\a
_diffrn_radiation_wavelength 0.7107
_diffrn_reflns_av_R_equivalents 0.0417
_diffrn_reflns_av_unetI/netI 0.0332
_diffrn_reflns_Laue_measured_fraction_full 0.993
_diffrn_reflns_Laue_measured_fraction_max 0.992
_diffrn_reflns_limit_h_max 9
_diffrn_reflns_limit_h_min -9
_diffrn_reflns_limit_k_max 21
_diffrn_reflns_limit_k_min -21
_diffrn_reflns_limit_l_max 19
_diffrn_reflns_limit_l_min -20
_diffrn_reflns_number 7144
_diffrn_reflns_point_group_measured_fraction_full 0.993
_diffrn_reflns_point_group_measured_fraction_max 0.992
_diffrn_reflns_reduction_process 'Lp corrections applied'
_diffrn_reflns_theta_full 25.241
_diffrn_reflns_theta_max 27.391
_diffrn_reflns_theta_min 3.309
_exptl_absorpt_coefficient_mu 0.204
_exptl_absorpt_correction_T_max 1.0000
_exptl_absorpt_correction_T_min 0.8225
_exptl_absorpt_correction_type multi-scan
_exptl_absorpt_process_details
;
Jacobson, R. (1998) Private communication
;
_exptl_crystal_colour Yellow
_exptl_crystal_density_diffrn 1.247
_exptl_crystal_description Block
_exptl_crystal_F_000 768
_exptl_crystal_size_max 0.500
_exptl_crystal_size_mid 0.200
_exptl_crystal_size_min 0.050
_refine_diff_density_max 0.286
_refine_diff_density_min -0.297
_refine_diff_density_rms 0.061
_refine_ls_extinction_method none
_refine_ls_goodness_of_fit_ref 1.117
_refine_ls_hydrogen_treatment constr
_refine_ls_matrix_type full
_refine_ls_number_parameters 72
_refine_ls_number_reflns 1176
_refine_ls_number_restraints 0
_refine_ls_restrained_S_all 1.117
_refine_ls_R_factor_all 0.0578
_refine_ls_R_factor_gt 0.0473
_refine_ls_shift/su_max 0.001
_refine_ls_shift/su_mean 0.000
_refine_ls_structure_factor_coef Fsqd
_refine_ls_weighting_details 'w=1/[\s^2^(Fo^2^)+(0.0590P)^2^+1.7300P] where P=(Fo^2^+2Fc^2^)/3'
_refine_ls_weighting_scheme calc
_refine_ls_wR_factor_gt 0.1207
_refine_ls_wR_factor_ref 0.1286
_reflns_Friedel_coverage 0.000
_reflns_number_gt 973
_reflns_number_total 1176
_reflns_threshold_expression 'I > 2\s(I)'
_cod_data_source_file c5dt02038g2.cif
_cod_data_source_block E-4d
_cod_depositor_comments
;
The following automatic conversions were performed:

'_exptl_absorpt_correction_type' value 'Multi-scan' changed to
'multi-scan' according to
/usr/data/users/saulius/crontab/automatic-downloads/current/RSC/lib/dictionaries/cif_core.dic
dictionary named 'cif_core.dic' version 2.4.2 from 2011-04-26.

Automatic conversion script
Id: cif_fix_values 3271 2015-04-21 07:52:19Z andrius 
;
_cod_database_code 7036763
_shelx_space_group_comment
;
The symmetry employed for this shelxl refinement is uniquely defined
by the following loop, which should always be used as a source of
symmetry information in preference to the above space-group names.
They are only intended as comments.
;
_shelx_estimated_absorpt_t_min 0.905
_shelx_estimated_absorpt_t_max 0.990
_shelxl_version_number 2013-4

loop_
_space_group_symop_id
_space_group_symop_operation_xyz
1 'x, y, z'
2 '-x, -y+1/2, z+1/2'
3 'x, -y, -z'
4 '-x+1/2, y, -z+1/2'
5 'x+1/2, y+1/2, z'
6 '-x+1/2, -y+1, z+1/2'
7 'x+1/2, -y+1/2, -z'
8 '-x+1, y+1/2, -z+1/2'
9 '-x, -y, -z'
10 'x, y-1/2, -z-1/2'
11 '-x, y, z'
12 'x-1/2, -y, z-1/2'
13 '-x+1/2, -y+1/2, -z'
14 'x+1/2, y, -z-1/2'
15 '-x+1/2, y+1/2, z'
16 'x, -y+1/2, z-1/2'

loop_
_atom_site_label
_atom_site_type_symbol
_atom_site_fract_x
_atom_site_fract_y
_atom_site_fract_z
_atom_site_U_iso_or_equiv
_atom_site_adp_type
_atom_site_occupancy
_atom_site_site_symmetry_order
_atom_site_calc_flag
_atom_site_refinement_flags_posn
_atom_site_refinement_flags_adp
_atom_site_refinement_flags_occupancy
Si1 Si 0.0000 0.11864(4) 0.12996(5) 0.0251(3) Uani 1 2 d S T P
F1 F 0.0000 0.15839(9) 0.22498(10) 0.0415(5) Uani 1 2 d S T P
N1 N 0.0000 -0.03671(12) 0.00924(13) 0.0220(5) Uani 1 2 d S T P
C6 C 0.0000 -0.13121(16) 0.12357(17) 0.0276(6) Uani 1 2 d S T P
H3 H 0.0000 -0.1720 0.0818 0.033 Uiso 1 2 calc R U P
C1 C 0.0000 -0.05166(14) 0.09825(17) 0.0227(5) Uani 1 2 d S T P
C2 C 0.0000 0.01051(14) 0.15892(17) 0.0223(5) Uani 1 2 d S T P
C4 C 0.0000 -0.09140(17) 0.27142(17) 0.0276(6) Uani 1 2 d S T P
C3 C 0.0000 -0.01208(15) 0.24496(18) 0.0260(6) Uani 1 2 d S T P
H1 H 0.0000 0.0282 0.2872 0.031 Uiso 1 2 calc R U P
C7 C 0.0000 -0.11138(19) 0.36531(18) 0.0353(7) Uani 1 2 d S T P
H4 H -0.0674 -0.1609 0.3745 0.053 Uiso 0.5 1 calc R U P
H5 H -0.0592 -0.0686 0.3972 0.053 Uiso 0.5 1 calc R U P
H6 H 0.1267 -0.1177 0.3851 0.053 Uiso 0.5 1 calc R U P
C8 C 0.2204(3) 0.15780(12) 0.08694(14) 0.0373(5) Uani 1 1 d . . .
H7 H 0.2665 0.1220 0.0427 0.056 Uiso 1 1 calc R U .
H8 H 0.3106 0.1615 0.1331 0.056 Uiso 1 1 calc R U .
H9 H 0.2001 0.2105 0.0625 0.056 Uiso 1 1 calc R U .
C5 C 0.0000 -0.15054(16) 0.20947(18) 0.0304(6) Uani 1 2 d S T P
H2 H 0.0000 -0.2046 0.2262 0.036 Uiso 1 2 calc R U P

loop_
_atom_site_aniso_label
_atom_site_aniso_U_11
_atom_site_aniso_U_22
_atom_site_aniso_U_33
_atom_site_aniso_U_23
_atom_site_aniso_U_13
_atom_site_aniso_U_12
Si1 0.0339(5) 0.0189(4) 0.0225(4) -0.0005(2) 0.000 0.000
F1 0.0709(13) 0.0270(9) 0.0265(10) -0.0050(7) 0.000 0.000
N1 0.0214(11) 0.0182(10) 0.0265(12) 0.0029(8) 0.000 0.000
C6 0.0282(14) 0.0218(13) 0.0327(15) 0.0043(10) 0.000 0.000
C1 0.0231(12) 0.0211(12) 0.0240(13) 0.0032(10) 0.000 0.000
C2 0.0213(12) 0.0227(12) 0.0229(13) 0.0021(10) 0.000 0.000
C4 0.0205(12) 0.0360(15) 0.0264(15) 0.0116(11) 0.000 0.000
C3 0.0243(13) 0.0298(13) 0.0239(14) 0.0028(10) 0.000 0.000
C7 0.0327(16) 0.0433(18) 0.0297(16) 0.0104(12) 0.000 0.000
C8 0.0414(12) 0.0332(10) 0.0372(12) 0.0056(9) -0.0059(10) -0.0123(9)
C5 0.0291(14) 0.0249(13) 0.0373(16) 0.0116(11) 0.000 0.000

loop_
_atom_type_symbol
_atom_type_description
_atom_type_scat_dispersion_real
_atom_type_scat_dispersion_imag
_atom_type_scat_source
C C 0.0033 0.0016 'International Tables Vol C Tables 4.2.6.8 and 6.1.1.4'
H H 0.0000 0.0000 'International Tables Vol C Tables 4.2.6.8 and 6.1.1.4'
F F 0.0171 0.0103 'International Tables Vol C Tables 4.2.6.8 and 6.1.1.4'
N N 0.0061 0.0033 'International Tables Vol C Tables 4.2.6.8 and 6.1.1.4'
Si Si 0.0817 0.0704 'International Tables Vol C Tables 4.2.6.8 and 6.1.1.4'

loop_
_geom_angle_atom_site_label_1
_geom_angle_atom_site_label_2
_geom_angle_atom_site_label_3
_geom_angle
_geom_angle_site_symmetry_1
_geom_angle_site_symmetry_3
F1 Si1 C8 100.63(8) . 11
F1 Si1 C8 100.63(8) . .
C8 Si1 C8 119.09(14) 11 .
F1 Si1 C2 100.27(11) . .
C8 Si1 C2 115.57(8) 11 .
C8 Si1 C2 115.58(8) . .
N1 N1 C1 113.4(3) 9 .
C5 C6 C1 120.1(3) . .
C5 C6 H3 120.0 . .
C1 C6 H3 120.0 . .
C6 C1 C2 121.3(3) . .
C6 C1 N1 116.7(2) . .
C2 C1 N1 121.9(2) . .
C3 C2 C1 116.4(2) . .
C3 C2 Si1 119.76(19) . .
C1 C2 Si1 123.8(2) . .
C5 C4 C3 118.6(2) . .
C5 C4 C7 121.3(3) . .
C3 C4 C7 120.1(3) . .
C4 C3 C2 123.0(2) . .
C4 C3 H1 118.5 . .
C2 C3 H1 118.5 . .
C4 C7 H4 109.5 . .
C4 C7 H5 109.5 . .
H4 C7 H5 109.5 . .
C4 C7 H6 109.5 . .
H4 C7 H6 109.5 . .
H5 C7 H6 109.5 . .
Si1 C8 H7 109.5 . .
Si1 C8 H8 109.5 . .
H7 C8 H8 109.5 . .
Si1 C8 H9 109.5 . .
H7 C8 H9 109.5 . .
H8 C8 H9 109.5 . .
C6 C5 C4 120.6(3) . .
C6 C5 H2 119.7 . .
C4 C5 H2 119.7 . .

loop_
_geom_bond_atom_site_label_1
_geom_bond_atom_site_label_2
_geom_bond_distance
_geom_bond_site_symmetry_2
Si1 F1 1.635(2) .
Si1 C8 1.864(2) 11
Si1 C8 1.864(2) .
Si1 C2 1.882(3) .
N1 N1 1.274(4) 9
N1 C1 1.419(4) .
C6 C5 1.387(4) .
C6 C1 1.401(4) .
C6 H3 0.9500 .
C1 C2 1.417(4) .
C2 C3 1.403(4) .
C4 C5 1.394(4) .
C4 C3 1.402(4) .
C4 C7 1.511(4) .
C3 H1 0.9500 .
C7 H4 0.9800 .
C7 H5 0.9800 .
C7 H6 0.9800 .
C8 H7 0.9800 .
C8 H8 0.9800 .
C8 H9 0.9800 .
C5 H2 0.9500 .

loop_
_geom_torsion_atom_site_label_1
_geom_torsion_atom_site_label_2
_geom_torsion_atom_site_label_3
_geom_torsion_atom_site_label_4
_geom_torsion
_geom_torsion_site_symmetry_1
C5 C6 C1 C2 0.000(0) .
C5 C6 C1 N1 180.0 .
N1 N1 C1 C6 180.0 9
N1 N1 C1 C2 0.000(0) 9
C6 C1 C2 C3 0.000(0) .
N1 C1 C2 C3 180.000(0) .
C6 C1 C2 Si1 180.0 .
N1 C1 C2 Si1 0.0 .
F1 Si1 C2 C3 0.000(0) .
C8 Si1 C2 C3 -107.13(9) 11
C8 Si1 C2 C3 107.13(9) .
F1 Si1 C2 C1 180.000(0) .
C8 Si1 C2 C1 72.87(9) 11
C8 Si1 C2 C1 -72.87(9) .
C5 C4 C3 C2 0.000(0) .
C7 C4 C3 C2 180.000(0) .
C1 C2 C3 C4 0.000(0) .
Si1 C2 C3 C4 180.000(0) .
C1 C6 C5 C4 0.000(0) .
C3 C4 C5 C6 0.000(0) .
C7 C4 C5 C6 180.000(0) .
